data_4501460
loop_
_publ_author_name
'Schachner, J\"org A.'
'Cabrera, Jos\'e'
'Padilla, Robin'
'Fischer, Christoph'
'van der Schaaf, Paul A.'
'Pretot, Roger'
'Rominger, Frank'
'Limbach, Michael'

_publ_section_title
;
 A Set of Olefin Metathesis Catalysts with Extraordinary Stickiness to
 Silica
;
_journal_issue 8
_journal_name_full 'ACS Catalysis'
_journal_page_first 872
_journal_paper_doi 10.1021/cs2002109
_journal_volume 1
_journal_year 2011
_chemical_formula_sum 'C43 H50 Cl N3 O Ru'
_chemical_formula_weight 761.38
_chemical_name_common '10 in manuscript'
_chemical_name_systematic
; 
 ? 
;
_space_group_IT_number 14
_symmetry_cell_setting monoclinic
_symmetry_space_group_name_Hall '-P 2ybc'
_symmetry_space_group_name_H-M 'P 1 21/c 1'
_atom_sites_solution_hydrogens geom
_atom_sites_solution_primary direct
_atom_sites_solution_secondary difmap
_audit_creation_method SHELXL-97
_cell_angle_alpha 90.00
_cell_angle_beta 109.887(2)
_cell_angle_gamma 90.00
_cell_formula_units_Z 4
_cell_length_a 16.7458(15)
_cell_length_b 16.9502(15)
_cell_length_c 14.9589(13)
_cell_measurement_reflns_used 7434
_cell_measurement_temperature 200(2)
_cell_measurement_theta_max 25.91
_cell_measurement_theta_min 2.55
_cell_volume 3992.8(6)
_computing_cell_refinement 'Bruker SAINT'
_computing_data_collection 'Bruker APEX'
_computing_data_reduction 'Bruker SAINT'
_computing_molecular_graphics 'Bruker SHELXTL'
_computing_publication_material 'Bruker SHELXTL'
_computing_structure_refinement 'SHELXL-97 (Sheldrick, 2008)'
_computing_structure_solution 'SHELXS-97 (Sheldrick, 2008)'
_diffrn_ambient_temperature 200(2)
_diffrn_measured_fraction_theta_full 0.998
_diffrn_measured_fraction_theta_max 0.998
_diffrn_measurement_device_type 'Bruker APEX'
_diffrn_measurement_method '\w scans'
_diffrn_radiation_monochromator graphite
_diffrn_radiation_source 'fine-focus sealed tube'
_diffrn_radiation_type MoK\a
_diffrn_radiation_wavelength 0.71073
_diffrn_reflns_av_R_equivalents 0.0000
_diffrn_reflns_av_sigmaI/netI 0.0372
_diffrn_reflns_limit_h_max 20
_diffrn_reflns_limit_h_min -21
_diffrn_reflns_limit_k_max 21
_diffrn_reflns_limit_k_min 0
_diffrn_reflns_limit_l_max 19
_diffrn_reflns_limit_l_min 0
_diffrn_reflns_number 8863
_diffrn_reflns_theta_full 27.18
_diffrn_reflns_theta_max 27.18
_diffrn_reflns_theta_min 1.88
_exptl_absorpt_coefficient_mu 0.494
_exptl_absorpt_correction_T_max 0.9569
_exptl_absorpt_correction_T_min 0.8740
_exptl_absorpt_correction_type multi-scan
_exptl_absorpt_process_details
;
Sheldrick, G. M. (2008). <i>SADABS</i>. University of G\"ottingen, Germany.
;
_exptl_crystal_colour green
_exptl_crystal_density_diffrn 1.267
_exptl_crystal_density_method 'not measured'
_exptl_crystal_description polyhedron
_exptl_crystal_F_000 1592
_exptl_crystal_size_max 0.28
_exptl_crystal_size_mid 0.13
_exptl_crystal_size_min 0.09
_refine_diff_density_max 0.757
_refine_diff_density_min -0.641
_refine_diff_density_rms 0.078
_refine_ls_extinction_method none
_refine_ls_goodness_of_fit_ref 1.096
_refine_ls_hydrogen_treatment constr
_refine_ls_matrix_type full
_refine_ls_number_parameters 439
_refine_ls_number_reflns 8863
_refine_ls_number_restraints 21
_refine_ls_restrained_S_all 1.100
_refine_ls_R_factor_all 0.0579
_refine_ls_R_factor_gt 0.0463
_refine_ls_shift/su_max 0.002
_refine_ls_shift/su_mean 0.000
_refine_ls_structure_factor_coef Fsqd
_refine_ls_weighting_details 'calc w=1/[\s^2^(Fo^2^)+(0.0515P)^2^+3.1307P] where P=(Fo^2^+2Fc^2^)/3'
_refine_ls_weighting_scheme calc
_refine_ls_wR_factor_gt 0.1058
_refine_ls_wR_factor_ref 0.1106
_reflns_number_gt 7496
_reflns_number_total 8863
_reflns_threshold_expression >2sigma(I)
_cod_data_source_file cs2002109_si_001.cif
_cod_data_source_block jsh2
_cod_depositor_comments
;
The following automatic conversions were performed:

'_symmetry_cell_setting' value 'Monoclinic' changed to 'monoclinic'
according to /home/saulius/struct/CIF-dictionaries/cif_core.dic
dictionary named 'cif_core.dic' version 2.4.1 from 2010-06-29.

Automatic conversion script
Id: cif_fix_values 1715 2011-07-08 13:25:40Z adriana 
;
_cod_original_sg_symbol_H-M P2(1)/c
_cod_database_code 4501460

loop_
_symmetry_equiv_pos_as_xyz
'x, y, z'
'-x, y+1/2, -z+1/2'
'-x, -y, -z'
'x, -y-1/2, z-1/2'

loop_
_atom_site_label
_atom_site_type_symbol
_atom_site_fract_x
_atom_site_fract_y
_atom_site_fract_z
_atom_site_U_iso_or_equiv
_atom_site_adp_type
_atom_site_occupancy
_atom_site_symmetry_multiplicity
_atom_site_calc_flag
_atom_site_refinement_flags
_atom_site_disorder_assembly
_atom_site_disorder_group
Ru1 Ru 0.312733(13) 0.622460(12) 0.810099(15) 0.02328(8) Uani 1 1 d . . .
Cl1 Cl 0.31484(5) 0.68327(4) 0.95376(5) 0.03568(17) Uani 1 1 d . . .
O1 O 0.36657(13) 0.58289(11) 0.72159(14) 0.0310(4) Uani 1 1 d . . .
C1 C 0.27903(17) 0.72467(16) 0.73569(19) 0.0256(5) Uani 1 1 d . . .
N2 N 0.20748(15) 0.74950(14) 0.66634(17) 0.0315(5) Uani 1 1 d . . .
C3 C 0.2127(2) 0.82942(18) 0.6308(2) 0.0387(7) Uani 1 1 d . . .
H3A H 0.1719 0.8654 0.6447 0.046 Uiso 1 1 calc R . .
H3B H 0.2017 0.8291 0.5614 0.046 Uiso 1 1 calc R . .
C4 C 0.3040(2) 0.85319(18) 0.6856(2) 0.0378(7) Uani 1 1 d . . .
H4A H 0.3369 0.8610 0.6425 0.045 Uiso 1 1 calc R . .
H4B H 0.3063 0.9020 0.7227 0.045 Uiso 1 1 calc R . .
N5 N 0.33534(15) 0.78475(14) 0.74844(17) 0.0306(5) Uani 1 1 d . . .
C11 C 0.12817(17) 0.70900(17) 0.6305(2) 0.0311(6) Uani 1 1 d . . .
C12 C 0.06953(19) 0.71794(19) 0.6775(2) 0.0381(7) Uani 1 1 d . . .
C13 C -0.0080(2) 0.6793(2) 0.6411(3) 0.0460(8) Uani 1 1 d . . .
H13 H -0.0484 0.6846 0.6724 0.055 Uiso 1 1 calc R . .
C14 C -0.0274(2) 0.6334(2) 0.5604(3) 0.0492(9) Uani 1 1 d . . .
C15 C 0.0327(2) 0.6251(2) 0.5160(2) 0.0415(7) Uani 1 1 d . . .
H15 H 0.0197 0.5931 0.4608 0.050 Uiso 1 1 calc R . .
C16 C 0.11132(19) 0.66252(18) 0.5501(2) 0.0342(7) Uani 1 1 d . . .
C17 C 0.0927(2) 0.7641(2) 0.7690(3) 0.0516(9) Uani 1 1 d . . .
H17A H 0.0473 0.7589 0.7961 0.077 Uiso 1 1 calc R . .
H17B H 0.0999 0.8199 0.7561 0.077 Uiso 1 1 calc R . .
H17C H 0.1458 0.7436 0.8141 0.077 Uiso 1 1 calc R . .
C18 C -0.1127(2) 0.5915(3) 0.5210(3) 0.0725(13) Uani 1 1 d . . .
H18A H -0.1519 0.6236 0.4705 0.109 Uiso 1 1 calc R . .
H18B H -0.1363 0.5840 0.5721 0.109 Uiso 1 1 calc R . .
H18C H -0.1049 0.5401 0.4953 0.109 Uiso 1 1 calc R . .
C19 C 0.1789(2) 0.6481(2) 0.5062(2) 0.0439(8) Uani 1 1 d . . .
H19A H 0.1557 0.6150 0.4495 0.066 Uiso 1 1 calc R . .
H19B H 0.2274 0.6212 0.5522 0.066 Uiso 1 1 calc R . .
H19C H 0.1976 0.6986 0.4883 0.066 Uiso 1 1 calc R . .
C21 C 0.42139(19) 0.78468(17) 0.8129(2) 0.0325(6) Uani 1 1 d . . .
C22 C 0.4849(2) 0.75117(19) 0.7838(2) 0.0385(7) Uani 1 1 d . . .
C23 C 0.5678(2) 0.7515(2) 0.8479(3) 0.0503(9) Uani 1 1 d . . .
H23 H 0.6113 0.7273 0.8300 0.060 Uiso 1 1 calc R . .
C24 C 0.5886(2) 0.7856(3) 0.9363(3) 0.0595(11) Uani 1 1 d . . .
C25 C 0.5254(3) 0.8233(2) 0.9602(2) 0.0557(11) Uani 1 1 d . . .
H25 H 0.5400 0.8495 1.0197 0.067 Uiso 1 1 calc R . .
C26 C 0.4409(2) 0.82432(19) 0.8999(2) 0.0414(8) Uani 1 1 d . . .
C27 C 0.4664(2) 0.7186(2) 0.6851(2) 0.0436(8) Uani 1 1 d . . .
H27A H 0.5196 0.7025 0.6768 0.065 Uiso 1 1 calc R . .
H27B H 0.4388 0.7593 0.6382 0.065 Uiso 1 1 calc R . .
H27C H 0.4287 0.6728 0.6760 0.065 Uiso 1 1 calc R . .
C28 C 0.6790(3) 0.7819(4) 1.0071(4) 0.096(2) Uani 1 1 d . . .
H28A H 0.6805 0.7477 1.0604 0.144 Uiso 1 1 calc R . .
H28B H 0.6977 0.8351 1.0308 0.144 Uiso 1 1 calc R . .
H28C H 0.7169 0.7606 0.9755 0.144 Uiso 1 1 calc R . .
C29 C 0.3752(3) 0.8686(2) 0.9272(3) 0.0568(10) Uani 1 1 d . . .
H29A H 0.3905 0.8682 0.9965 0.085 Uiso 1 1 calc R . .
H29B H 0.3197 0.8434 0.8981 0.085 Uiso 1 1 calc R . .
H29C H 0.3724 0.9232 0.9048 0.085 Uiso 1 1 calc R . .
C30 C 0.20746(18) 0.57531(17) 0.7710(2) 0.0329(6) Uani 1 1 d . . .
H30 H 0.1678 0.5950 0.7136 0.039 Uiso 1 1 calc R . .
C31 C 0.17669(19) 0.51121(19) 0.8170(2) 0.0384(7) Uani 1 1 d . . .
C32 C 0.1313(3) 0.4493(3) 0.7612(3) 0.0716(13) Uani 1 1 d . . .
H32 H 0.1180 0.4508 0.6942 0.086 Uiso 1 1 calc R . .
C33 C 0.1051(4) 0.3853(3) 0.8024(5) 0.098(2) Uani 1 1 d . . .
H33 H 0.0770 0.3421 0.7641 0.118 Uiso 1 1 calc R . .
C34 C 0.1199(4) 0.3846(3) 0.8987(4) 0.0869(17) Uani 1 1 d . . .
H34 H 0.1016 0.3411 0.9269 0.104 Uiso 1 1 calc R . .
C35 C 0.1600(3) 0.4454(3) 0.9527(3) 0.0698(12) Uani 1 1 d . . .
H35 H 0.1684 0.4452 1.0188 0.084 Uiso 1 1 calc R . .
C36 C 0.1896(2) 0.5086(2) 0.9137(3) 0.0475(8) Uani 1 1 d . . .
H36 H 0.2190 0.5504 0.9536 0.057 Uiso 1 1 calc R . .
N1 N 0.37304(14) 0.51796(14) 0.88152(16) 0.0289(5) Uani 1 1 d . . .
C42 C 0.3853(2) 0.49520(19) 0.9711(2) 0.0370(7) Uani 1 1 d . . .
H42 H 0.3656 0.5286 1.0102 0.044 Uiso 1 1 calc R . .
C43 C 0.4252(2) 0.4258(2) 1.0091(2) 0.0431(8) Uani 1 1 d . . .
H43 H 0.4326 0.4115 1.0728 0.052 Uiso 1 1 calc R . .
C44 C 0.4542(2) 0.37750(19) 0.9526(3) 0.0454(8) Uani 1 1 d . . .
H44 H 0.4816 0.3290 0.9766 0.054 Uiso 1 1 calc R . .
C45 C 0.4429(2) 0.40057(18) 0.8608(3) 0.0414(8) Uani 1 1 d . . .
H45 H 0.4628 0.3682 0.8210 0.050 Uiso 1 1 calc R . .
C46 C 0.40231(18) 0.47144(17) 0.8267(2) 0.0312(6) Uani 1 1 d . . .
C47 C 0.38875(19) 0.50218(17) 0.7273(2) 0.0336(6) Uani 1 1 d . . .
C48 C 0.4707(2) 0.4954(2) 0.7031(3) 0.0468(8) Uani 1 1 d . . .
H48A H 0.4609 0.5170 0.6394 0.070 Uiso 1 1 calc R . .
H48B H 0.4872 0.4398 0.7045 0.070 Uiso 1 1 calc R . .
H48C H 0.5162 0.5251 0.7498 0.070 Uiso 1 1 calc R . .
C49 C 0.3175(2) 0.45549(19) 0.6558(2) 0.0445(8) Uani 1 1 d . . .
H49A H 0.2647 0.4631 0.6692 0.067 Uiso 1 1 calc R . .
H49B H 0.3323 0.3993 0.6608 0.067 Uiso 1 1 calc R . .
H49C H 0.3098 0.4741 0.5914 0.067 Uiso 1 1 calc R . .
C50 C -0.0078(7) 0.3692(7) 1.0706(8) 0.218(5) Uani 1 1 d DU A 1
H50A H -0.0436 0.4156 1.0673 0.326 Uiso 0.50 1 calc PR A 1
H50B H -0.0350 0.3225 1.0862 0.326 Uiso 0.50 1 calc PR A 1
H50C H -0.0002 0.3614 1.0090 0.326 Uiso 0.50 1 calc PR A 1
H50D H -0.0090 0.3174 1.0410 0.326 Uiso 0.50 1 calc PR A 1
H50E H -0.0175 0.4105 1.0222 0.326 Uiso 0.50 1 calc PR A 1
H50F H -0.0523 0.3716 1.0993 0.326 Uiso 0.50 1 calc PR A 1
C51 C 0.0641(4) 0.3797(4) 1.1344(4) 0.131(3) Uani 1 1 d GDU A 1
C52 C 0.1242(6) 0.3200(3) 1.1499(5) 0.189(4) Uani 1 1 d GDU A 1
H52 H 0.1094 0.2713 1.1168 0.226 Uiso 1 1 calc R A 1
C53 C 0.2059(5) 0.3314(6) 1.2137(6) 0.281(8) Uani 1 1 d GDU A 1
H53 H 0.2470 0.2906 1.2242 0.337 Uiso 1 1 calc R A 1
C54 C 0.2275(4) 0.4026(7) 1.2620(5) 0.316(10) Uani 1 1 d GDU A 1
H54 H 0.2833 0.4105 1.3056 0.379 Uiso 1 1 calc R A 1
C55 C 0.1674(6) 0.4623(5) 1.2466(4) 0.246(7) Uani 1 1 d GDU A 1
H55 H 0.1822 0.5110 1.2796 0.296 Uiso 1 1 calc R A 1
C56 C 0.0857(5) 0.4509(3) 1.1828(5) 0.166(3) Uani 1 1 d GDU A 1
H56 H 0.0447 0.4917 1.1722 0.199 Uiso 1 1 calc R A 1

loop_
_atom_site_aniso_label
_atom_site_aniso_U_11
_atom_site_aniso_U_22
_atom_site_aniso_U_33
_atom_site_aniso_U_23
_atom_site_aniso_U_13
_atom_site_aniso_U_12
Ru1 0.02365(12) 0.02256(12) 0.02309(12) 0.00003(9) 0.00724(8) 0.00061(9)
Cl1 0.0473(4) 0.0328(4) 0.0290(4) -0.0034(3) 0.0158(3) 0.0016(3)
O1 0.0378(11) 0.0262(10) 0.0323(11) -0.0016(8) 0.0164(9) 0.0026(8)
C1 0.0273(13) 0.0260(13) 0.0256(13) -0.0030(11) 0.0118(11) 0.0007(11)
N2 0.0301(12) 0.0294(12) 0.0325(13) 0.0055(10) 0.0075(10) 0.0028(10)
C3 0.0407(17) 0.0341(16) 0.0388(17) 0.0107(13) 0.0102(14) 0.0047(13)
C4 0.0472(18) 0.0294(15) 0.0340(16) 0.0072(12) 0.0102(14) -0.0003(13)
N5 0.0324(13) 0.0255(12) 0.0311(13) 0.0045(10) 0.0070(10) -0.0018(10)
C11 0.0251(14) 0.0341(15) 0.0303(15) 0.0050(12) 0.0045(12) 0.0039(12)
C12 0.0303(15) 0.0421(18) 0.0392(17) 0.0007(14) 0.0085(13) 0.0087(13)
C13 0.0278(16) 0.058(2) 0.053(2) 0.0022(17) 0.0144(15) 0.0069(15)
C14 0.0274(16) 0.060(2) 0.052(2) -0.0009(18) 0.0037(15) 0.0004(15)
C15 0.0325(15) 0.0495(19) 0.0326(16) -0.0025(14) -0.0019(13) 0.0012(14)
C16 0.0339(15) 0.0374(16) 0.0259(14) 0.0061(12) 0.0032(12) 0.0070(13)
C17 0.045(2) 0.060(2) 0.053(2) -0.0128(18) 0.0211(17) 0.0018(17)
C18 0.038(2) 0.093(3) 0.080(3) -0.018(3) 0.012(2) -0.013(2)
C19 0.051(2) 0.0484(19) 0.0357(17) -0.0012(15) 0.0182(15) -0.0011(16)
C21 0.0345(15) 0.0291(15) 0.0301(15) 0.0054(12) 0.0062(12) -0.0080(12)
C22 0.0363(16) 0.0360(16) 0.0415(18) 0.0124(14) 0.0110(14) -0.0066(13)
C23 0.0347(17) 0.053(2) 0.061(2) 0.0231(18) 0.0128(17) -0.0057(16)
C24 0.042(2) 0.067(3) 0.054(2) 0.026(2) -0.0051(18) -0.0230(19)
C25 0.071(3) 0.052(2) 0.0304(17) 0.0079(15) -0.0006(17) -0.032(2)
C26 0.058(2) 0.0334(16) 0.0304(16) 0.0049(13) 0.0115(15) -0.0146(15)
C27 0.0480(19) 0.0399(18) 0.049(2) 0.0019(15) 0.0250(16) -0.0055(15)
C28 0.049(2) 0.124(4) 0.082(3) 0.053(3) -0.020(2) -0.031(3)
C29 0.091(3) 0.0383(19) 0.041(2) -0.0051(15) 0.024(2) -0.0105(19)
C30 0.0249(14) 0.0328(15) 0.0379(16) 0.0045(13) 0.0065(12) 0.0010(12)
C31 0.0303(15) 0.0387(17) 0.0486(19) 0.0023(14) 0.0165(14) -0.0039(13)
C32 0.078(3) 0.077(3) 0.066(3) -0.017(2) 0.033(2) -0.045(3)
C33 0.118(5) 0.078(4) 0.115(5) -0.028(3) 0.062(4) -0.063(3)
C34 0.101(4) 0.066(3) 0.114(5) 0.008(3) 0.063(4) -0.031(3)
C35 0.070(3) 0.079(3) 0.070(3) 0.018(2) 0.037(2) -0.013(2)
C36 0.0464(19) 0.052(2) 0.049(2) 0.0040(16) 0.0230(16) -0.0093(16)
N1 0.0266(12) 0.0277(12) 0.0297(12) 0.0025(10) 0.0060(10) -0.0011(9)
C42 0.0391(17) 0.0359(16) 0.0350(16) 0.0033(13) 0.0113(13) -0.0011(13)
C43 0.0442(18) 0.0386(18) 0.0403(18) 0.0127(14) 0.0065(15) -0.0018(15)
C44 0.0461(19) 0.0279(16) 0.058(2) 0.0139(15) 0.0116(17) 0.0094(14)
C45 0.0412(18) 0.0275(15) 0.055(2) -0.0007(14) 0.0151(16) 0.0063(13)
C46 0.0258(14) 0.0260(14) 0.0396(16) -0.0037(12) 0.0082(12) -0.0014(11)
C47 0.0357(16) 0.0301(15) 0.0359(16) -0.0063(12) 0.0135(13) 0.0022(12)
C48 0.0452(19) 0.0453(19) 0.058(2) -0.0019(16) 0.0285(17) 0.0090(15)
C49 0.053(2) 0.0347(17) 0.0394(18) -0.0107(14) 0.0081(16) -0.0011(15)
C50 0.176(8) 0.297(15) 0.183(11) 0.019(9) 0.066(7) -0.078(8)
C51 0.162(7) 0.147(6) 0.100(5) 0.029(4) 0.065(5) -0.034(5)
C52 0.264(11) 0.201(8) 0.177(9) 0.106(7) 0.174(8) 0.076(8)
C53 0.226(11) 0.451(19) 0.225(16) 0.165(13) 0.153(10) 0.070(13)
C54 0.286(13) 0.46(2) 0.188(12) 0.190(14) 0.066(11) -0.051(12)
C55 0.325(16) 0.298(13) 0.099(7) 0.051(8) 0.050(8) -0.162(11)
C56 0.258(11) 0.154(6) 0.112(6) 0.006(5) 0.096(6) -0.059(7)

loop_
_atom_type_symbol
_atom_type_description
_atom_type_scat_dispersion_real
_atom_type_scat_dispersion_imag
_atom_type_scat_source
C C 0.0033 0.0016 'International Tables Vol C Tables 4.2.6.8 and 6.1.1.4'
H H 0.0000 0.0000 'International Tables Vol C Tables 4.2.6.8 and 6.1.1.4'
N N 0.0061 0.0033 'International Tables Vol C Tables 4.2.6.8 and 6.1.1.4'
O O 0.0106 0.0060 'International Tables Vol C Tables 4.2.6.8 and 6.1.1.4'
Cl Cl 0.1484 0.1585 'International Tables Vol C Tables 4.2.6.8 and 6.1.1.4'
Ru Ru -1.2594 0.8363 'International Tables Vol C Tables 4.2.6.8 and 6.1.1.4'

loop_
_geom_angle_atom_site_label_1
_geom_angle_atom_site_label_2
_geom_angle_atom_site_label_3
_geom_angle
C30 Ru1 O1 104.37(11)
C30 Ru1 C1 97.97(12)
O1 Ru1 C1 91.58(9)
C30 Ru1 N1 92.16(11)
O1 Ru1 N1 78.81(9)
C1 Ru1 N1 167.53(10)
C30 Ru1 Cl1 101.18(10)
O1 Ru1 Cl1 153.32(6)
C1 Ru1 Cl1 92.38(7)
N1 Ru1 Cl1 92.77(7)
C47 O1 Ru1 117.58(17)
N5 C1 N2 105.4(2)
N5 C1 Ru1 120.84(19)
N2 C1 Ru1 133.7(2)
C1 N2 C11 127.2(2)
C1 N2 C3 114.6(2)
C11 N2 C3 118.0(2)
N2 C3 C4 102.8(2)
N2 C3 H3A 111.2
C4 C3 H3A 111.2
N2 C3 H3B 111.2
C4 C3 H3B 111.2
H3A C3 H3B 109.1
N5 C4 C3 102.1(2)
N5 C4 H4A 111.3
C3 C4 H4A 111.3
N5 C4 H4B 111.3
C3 C4 H4B 111.3
H4A C4 H4B 109.2
C1 N5 C21 125.8(2)
C1 N5 C4 114.9(2)
C21 N5 C4 119.2(2)
C16 C11 C12 121.9(3)
C16 C11 N2 119.2(3)
C12 C11 N2 118.8(3)
C13 C12 C11 118.3(3)
C13 C12 C17 121.2(3)
C11 C12 C17 120.4(3)
C14 C13 C12 121.3(3)
C14 C13 H13 119.3
C12 C13 H13 119.3
C13 C14 C15 118.8(3)
C13 C14 C18 120.8(3)
C15 C14 C18 120.4(3)
C14 C15 C16 121.8(3)
C14 C15 H15 119.1
C16 C15 H15 119.1
C11 C16 C15 117.7(3)
C11 C16 C19 120.6(3)
C15 C16 C19 121.5(3)
C12 C17 H17A 109.5
C12 C17 H17B 109.5
H17A C17 H17B 109.5
C12 C17 H17C 109.5
H17A C17 H17C 109.5
H17B C17 H17C 109.5
C14 C18 H18A 109.5
C14 C18 H18B 109.5
H18A C18 H18B 109.5
C14 C18 H18C 109.5
H18A C18 H18C 109.5
H18B C18 H18C 109.5
C16 C19 H19A 109.5
C16 C19 H19B 109.5
H19A C19 H19B 109.5
C16 C19 H19C 109.5
H19A C19 H19C 109.5
H19B C19 H19C 109.5
C22 C21 C26 121.5(3)
C22 C21 N5 119.1(3)
C26 C21 N5 119.2(3)
C23 C22 C21 118.0(3)
C23 C22 C27 120.1(3)
C21 C22 C27 121.9(3)
C24 C23 C22 122.1(4)
C24 C23 H23 119.0
C22 C23 H23 119.0
C23 C24 C25 118.5(3)
C23 C24 C28 121.2(5)
C25 C24 C28 120.4(4)
C24 C25 C26 122.4(3)
C24 C25 H25 118.8
C26 C25 H25 118.8
C25 C26 C21 117.3(3)
C25 C26 C29 120.4(3)
C21 C26 C29 122.2(3)
C22 C27 H27A 109.5
C22 C27 H27B 109.5
H27A C27 H27B 109.5
C22 C27 H27C 109.5
H27A C27 H27C 109.5
H27B C27 H27C 109.5
C24 C28 H28A 109.5
C24 C28 H28B 109.5
H28A C28 H28B 109.5
C24 C28 H28C 109.5
H28A C28 H28C 109.5
H28B C28 H28C 109.5
C26 C29 H29A 109.5
C26 C29 H29B 109.5
H29A C29 H29B 109.5
C26 C29 H29C 109.5
H29A C29 H29C 109.5
H29B C29 H29C 109.5
C31 C30 Ru1 128.5(2)
C31 C30 H30 115.7
Ru1 C30 H30 115.7
C36 C31 C32 117.3(3)
C36 C31 C30 123.8(3)
C32 C31 C30 118.9(3)
C33 C32 C31 120.8(4)
C33 C32 H32 119.6
C31 C32 H32 119.6
C34 C33 C32 120.0(5)
C34 C33 H33 120.0
C32 C33 H33 120.0
C35 C34 C33 119.9(4)
C35 C34 H34 120.0
C33 C34 H34 120.0
C34 C35 C36 121.1(4)
C34 C35 H35 119.4
C36 C35 H35 119.4
C31 C36 C35 120.7(4)
C31 C36 H36 119.6
C35 C36 H36 119.6
C42 N1 C46 118.5(3)
C42 N1 Ru1 128.6(2)
C46 N1 Ru1 112.93(19)
N1 C42 C43 123.1(3)
N1 C42 H42 118.4
C43 C42 H42 118.4
C42 C43 C44 118.5(3)
C42 C43 H43 120.7
C44 C43 H43 120.7
C43 C44 C45 119.0(3)
C43 C44 H44 120.5
C45 C44 H44 120.5
C44 C45 C46 119.7(3)
C44 C45 H45 120.2
C46 C45 H45 120.2
N1 C46 C45 121.2(3)
N1 C46 C47 115.6(2)
C45 C46 C47 123.2(3)
O1 C47 C46 109.9(2)
O1 C47 C49 109.5(2)
C46 C47 C49 109.3(3)
O1 C47 C48 107.1(3)
C46 C47 C48 111.0(3)
C49 C47 C48 110.1(3)
C47 C48 H48A 109.5
C47 C48 H48B 109.5
H48A C48 H48B 109.5
C47 C48 H48C 109.5
H48A C48 H48C 109.5
H48B C48 H48C 109.5
C47 C49 H49A 109.5
C47 C49 H49B 109.5
H49A C49 H49B 109.5
C47 C49 H49C 109.5
H49A C49 H49C 109.5
H49B C49 H49C 109.5
C51 C50 H50A 109.5
C51 C50 H50B 109.5
H50A C50 H50B 109.5
C51 C50 H50C 109.5
H50A C50 H50C 109.5
H50B C50 H50C 109.5
C51 C50 H50D 109.5
H50A C50 H50D 141.1
H50B C50 H50D 56.3
H50C C50 H50D 56.3
C51 C50 H50E 109.5
H50A C50 H50E 56.3
H50B C50 H50E 141.1
H50C C50 H50E 56.3
H50D C50 H50E 109.5
C51 C50 H50F 109.5
H50A C50 H50F 56.3
H50B C50 H50F 56.3
H50C C50 H50F 141.1
H50D C50 H50F 109.5
H50E C50 H50F 109.5
C50 C51 C52 118.1(8)
C50 C51 C56 121.7(8)
C52 C51 C56 120.0
C51 C52 C53 120.0
C51 C52 H52 120.0
C53 C52 H52 120.0
C54 C53 C52 120.0
C54 C53 H53 120.0
C52 C53 H53 120.0
C55 C54 C53 120.0
C55 C54 H54 120.0
C53 C54 H54 120.0
C54 C55 C56 120.0
C54 C55 H55 120.0
C56 C55 H55 120.0
C55 C56 C51 120.0
C55 C56 H56 120.0
C51 C56 H56 120.0

loop_
_geom_bond_atom_site_label_1
_geom_bond_atom_site_label_2
_geom_bond_distance
Ru1 C30 1.840(3)
Ru1 O1 1.9564(19)
Ru1 C1 2.033(3)
Ru1 N1 2.137(2)
Ru1 Cl1 2.3729(7)
O1 C47 1.413(3)
C1 N5 1.356(3)
C1 N2 1.358(4)
N2 C11 1.428(4)
N2 C3 1.469(4)
C3 C4 1.522(4)
C3 H3A 0.9900
C3 H3B 0.9900
C4 N5 1.473(4)
C4 H4A 0.9900
C4 H4B 0.9900
N5 C21 1.436(4)
C11 C16 1.384(4)
C11 C12 1.397(4)
C12 C13 1.389(5)
C12 C17 1.509(5)
C13 C14 1.379(5)
C13 H13 0.9500
C14 C15 1.387(5)
C14 C18 1.523(5)
C15 C16 1.393(4)
C15 H15 0.9500
C16 C19 1.511(4)
C17 H17A 0.9800
C17 H17B 0.9800
C17 H17C 0.9800
C18 H18A 0.9800
C18 H18B 0.9800
C18 H18C 0.9800
C19 H19A 0.9800
C19 H19B 0.9800
C19 H19C 0.9800
C21 C22 1.400(5)
C21 C26 1.400(4)
C22 C23 1.393(5)
C22 C27 1.507(5)
C23 C24 1.375(6)
C23 H23 0.9500
C24 C25 1.383(6)
C24 C28 1.525(5)
C25 C26 1.396(5)
C25 H25 0.9500
C26 C29 1.499(5)
C27 H27A 0.9800
C27 H27B 0.9800
C27 H27C 0.9800
C28 H28A 0.9800
C28 H28B 0.9800
C28 H28C 0.9800
C29 H29A 0.9800
C29 H29B 0.9800
C29 H29C 0.9800
C30 C31 1.470(4)
C30 H30 0.9500
C31 C36 1.388(5)
C31 C32 1.395(5)
C32 C33 1.389(6)
C32 H32 0.9500
C33 C34 1.377(8)
C33 H33 0.9500
C34 C35 1.340(7)
C34 H34 0.9500
C35 C36 1.390(5)
C35 H35 0.9500
C36 H36 0.9500
N1 C42 1.341(4)
N1 C46 1.344(4)
C42 C43 1.377(4)
C42 H42 0.9500
C43 C44 1.377(5)
C43 H43 0.9500
C44 C45 1.378(5)
C44 H44 0.9500
C45 C46 1.389(4)
C45 H45 0.9500
C46 C47 1.518(4)
C47 C49 1.525(4)
C47 C48 1.538(4)
C48 H48A 0.9800
C48 H48B 0.9800
C48 H48C 0.9800
C49 H49A 0.9800
C49 H49B 0.9800
C49 H49C 0.9800
C50 C51 1.269(10)
C50 H50A 0.9800
C50 H50B 0.9800
C50 H50C 0.9800
C50 H50D 0.9800
C50 H50E 0.9800
C50 H50F 0.9800
C51 C52 1.3900
C51 C56 1.3900
C52 C53 1.3900
C52 H52 0.9500
C53 C54 1.3900
C53 H53 0.9500
C54 C55 1.3900
C54 H54 0.9500
C55 C56 1.3900
C55 H55 0.9500
C56 H56 0.9500

loop_
_geom_torsion_atom_site_label_1
_geom_torsion_atom_site_label_2
_geom_torsion_atom_site_label_3
_geom_torsion_atom_site_label_4
_geom_torsion
C30 Ru1 O1 C47 -68.7(2)
C1 Ru1 O1 C47 -167.3(2)
N1 Ru1 O1 C47 20.71(19)
Cl1 Ru1 O1 C47 94.2(2)
C30 Ru1 C1 N5 173.3(2)
O1 Ru1 C1 N5 -82.0(2)
N1 Ru1 C1 N5 -42.7(6)
Cl1 Ru1 C1 N5 71.6(2)
C30 Ru1 C1 N2 -10.0(3)
O1 Ru1 C1 N2 94.8(3)
N1 Ru1 C1 N2 134.0(4)
Cl1 Ru1 C1 N2 -111.6(3)
N5 C1 N2 C11 -176.6(3)
Ru1 C1 N2 C11 6.3(5)
N5 C1 N2 C3 -1.3(3)
Ru1 C1 N2 C3 -178.4(2)
C1 N2 C3 C4 3.0(3)
C11 N2 C3 C4 178.8(3)
N2 C3 C4 N5 -3.3(3)
N2 C1 N5 C21 -177.9(3)
Ru1 C1 N5 C21 -0.4(4)
N2 C1 N5 C4 -1.2(3)
Ru1 C1 N5 C4 176.4(2)
C3 C4 N5 C1 2.9(3)
C3 C4 N5 C21 179.9(3)
C1 N2 C11 C16 -94.8(4)
C3 N2 C11 C16 90.0(3)
C1 N2 C11 C12 85.6(4)
C3 N2 C11 C12 -89.6(3)
C16 C11 C12 C13 -0.6(5)
N2 C11 C12 C13 179.0(3)
C16 C11 C12 C17 175.4(3)
N2 C11 C12 C17 -5.0(4)
C11 C12 C13 C14 -0.3(5)
C17 C12 C13 C14 -176.3(3)
C12 C13 C14 C15 0.9(5)
C12 C13 C14 C18 -179.8(4)
C13 C14 C15 C16 -0.6(5)
C18 C14 C15 C16 -180.0(4)
C12 C11 C16 C15 0.9(4)
N2 C11 C16 C15 -178.7(3)
C12 C11 C16 C19 -174.4(3)
N2 C11 C16 C19 6.0(4)
C14 C15 C16 C11 -0.2(5)
C14 C15 C16 C19 175.0(3)
C1 N5 C21 C22 84.5(4)
C4 N5 C21 C22 -92.1(3)
C1 N5 C21 C26 -101.2(3)
C4 N5 C21 C26 82.2(3)
C26 C21 C22 C23 6.2(4)
N5 C21 C22 C23 -179.6(3)
C26 C21 C22 C27 -171.2(3)
N5 C21 C22 C27 3.0(4)
C21 C22 C23 C24 -2.1(5)
C27 C22 C23 C24 175.3(3)
C22 C23 C24 C25 -2.5(5)
C22 C23 C24 C28 177.1(3)
C23 C24 C25 C26 3.4(5)
C28 C24 C25 C26 -176.3(3)
C24 C25 C26 C21 0.5(5)
C24 C25 C26 C29 -177.6(3)
C22 C21 C26 C25 -5.3(4)
N5 C21 C26 C25 -179.5(3)
C22 C21 C26 C29 172.7(3)
N5 C21 C26 C29 -1.5(4)
O1 Ru1 C30 C31 107.2(3)
C1 Ru1 C30 C31 -159.1(3)
N1 Ru1 C30 C31 28.2(3)
Cl1 Ru1 C30 C31 -65.0(3)
Ru1 C30 C31 C36 45.4(5)
Ru1 C30 C31 C32 -135.0(3)
C36 C31 C32 C33 -4.1(7)
C30 C31 C32 C33 176.4(5)
C31 C32 C33 C34 3.6(9)
C32 C33 C34 C35 -0.5(10)
C33 C34 C35 C36 -2.0(8)
C32 C31 C36 C35 1.6(6)
C30 C31 C36 C35 -178.8(3)
C34 C35 C36 C31 1.4(7)
C30 Ru1 N1 C42 -88.1(3)
O1 Ru1 N1 C42 167.7(3)
C1 Ru1 N1 C42 127.5(4)
Cl1 Ru1 N1 C42 13.2(2)
C30 Ru1 N1 C46 92.8(2)
O1 Ru1 N1 C46 -11.40(19)
C1 Ru1 N1 C46 -51.6(5)
Cl1 Ru1 N1 C46 -165.87(18)
C46 N1 C42 C43 -1.1(4)
Ru1 N1 C42 C43 179.8(2)
N1 C42 C43 C44 0.3(5)
C42 C43 C44 C45 0.5(5)
C43 C44 C45 C46 -0.4(5)
C42 N1 C46 C45 1.3(4)
Ru1 N1 C46 C45 -179.5(2)
C42 N1 C46 C47 -178.0(3)
Ru1 N1 C46 C47 1.1(3)
C44 C45 C46 N1 -0.5(5)
C44 C45 C46 C47 178.7(3)
Ru1 O1 C47 C46 -25.3(3)
Ru1 O1 C47 C49 94.7(3)
Ru1 O1 C47 C48 -146.0(2)
N1 C46 C47 O1 14.5(3)
C45 C46 C47 O1 -164.8(3)
N1 C46 C47 C49 -105.6(3)
C45 C46 C47 C49 75.1(4)
N1 C46 C47 C48 132.8(3)
C45 C46 C47 C48 -46.5(4)
C50 C51 C52 C53 174.9(7)
C56 C51 C52 C53 0.0
C51 C52 C53 C54 0.0
C52 C53 C54 C55 0.0
C53 C54 C55 C56 0.0
C54 C55 C56 C51 0.0
C50 C51 C56 C55 -174.7(8)
C52 C51 C56 C55 0.0
